data_4344623
loop_
_publ_author_name
'Delgado, Mayra'
'Ziegler, Joshua M.'
'Seda, Takele'
'Zakharov, Lev N.'
'Gilbertson, John D.'

_publ_section_title
;
 Pyridinediimine Iron Complexes with Pendant Redox-Inactive Metals Located
 in the Secondary Coordination Sphere.
;
_journal_issue 2
_journal_name_full 'Inorganic chemistry'
_journal_page_first 555
_journal_page_last 557
_journal_paper_doi 10.1021/acs.inorgchem.5b02544
_journal_volume 55
_journal_year 2016
_chemical_formula_sum 'C35 H48 Cl2 F6 Fe N3 Na O7 P'
_chemical_formula_weight 917.47
_chemical_name_systematic
;
 ?
;
_space_group_crystal_system monoclinic
_space_group_IT_number 14
_space_group_name_Hall '-P 2ybc'
_space_group_name_H-M_alt 'P 1 21/c 1'
_symmetry_space_group_name_Hall '-P 2ybc'
_symmetry_space_group_name_H-M 'P 1 21/c 1'
_atom_sites_solution_hydrogens geom
_audit_creation_method SHELXL-2013
_cell_angle_alpha 90
_cell_angle_beta 91.165(2)
_cell_angle_gamma 90
_cell_formula_units_Z 4
_cell_length_a 18.4136(13)
_cell_length_b 13.6524(9)
_cell_length_c 16.8854(12)
_cell_measurement_reflns_used 8125
_cell_measurement_temperature 173(2)
_cell_measurement_theta_max 25.99
_cell_measurement_theta_min 2.20
_cell_volume 4243.9(5)
_computing_cell_refinement 'Bruker SAINT'
_computing_data_collection 'Bruker APEX2'
_computing_data_reduction 'Bruker SAINT'
_computing_molecular_graphics 'Bruker SHELXTL'
_computing_publication_material 'Bruker SHELXTL'
_computing_structure_refinement 'SHELXL-2013 (Sheldrick 2013)'
_computing_structure_solution 'SHELXS-97 (Sheldrick 2008)'
_diffrn_ambient_temperature 173(2)
_diffrn_measured_fraction_theta_full 0.973
_diffrn_measured_fraction_theta_max 1.000
_diffrn_measurement_device_type 'Bruker APEX-II CCD'
_diffrn_measurement_method '\f and \w scans'
_diffrn_radiation_type MoK\a
_diffrn_radiation_wavelength 0.71073
_diffrn_reflns_av_R_equivalents 0.0642
_diffrn_reflns_av_unetI/netI 0.0484
_diffrn_reflns_laue_measured_fraction_full 0.973
_diffrn_reflns_laue_measured_fraction_max 1.000
_diffrn_reflns_limit_h_max 21
_diffrn_reflns_limit_h_min -21
_diffrn_reflns_limit_k_max 16
_diffrn_reflns_limit_k_min -16
_diffrn_reflns_limit_l_max 20
_diffrn_reflns_limit_l_min -20
_diffrn_reflns_number 45328
_diffrn_reflns_point_group_measured_fraction_full 0.973
_diffrn_reflns_point_group_measured_fraction_max 1.000
_diffrn_reflns_theta_full 25.242
_diffrn_reflns_theta_max 24.998
_diffrn_reflns_theta_min 1.106
_diffrn_source 'sealed tube'
_exptl_absorpt_coefficient_mu 0.603
_exptl_absorpt_correction_T_max 0.7457
_exptl_absorpt_correction_T_min 0.6630
_exptl_absorpt_correction_type multi-scan
_exptl_absorpt_process_details SADABS
_exptl_crystal_colour blue
_exptl_crystal_density_diffrn 1.436
_exptl_crystal_description block
_exptl_crystal_F_000 1900
_exptl_crystal_size_max 0.260
_exptl_crystal_size_mid 0.230
_exptl_crystal_size_min 0.210
_refine_diff_density_max 1.157
_refine_diff_density_min -0.561
_refine_diff_density_rms 0.094
_refine_ls_extinction_method none
_refine_ls_goodness_of_fit_ref 1.043
_refine_ls_hydrogen_treatment constr
_refine_ls_matrix_type full
_refine_ls_number_parameters 505
_refine_ls_number_reflns 7473
_refine_ls_number_restraints 2
_refine_ls_restrained_S_all 1.043
_refine_ls_R_factor_all 0.1045
_refine_ls_R_factor_gt 0.0653
_refine_ls_shift/su_max 0.001
_refine_ls_shift/su_mean 0.000
_refine_ls_structure_factor_coef Fsqd
_refine_ls_weighting_details 'w=1/[\s^2^(Fo^2^)+(0.1011P)^2^+10.1815P] where P=(Fo^2^+2Fc^2^)/3'
_refine_ls_weighting_scheme calc
_refine_ls_wR_factor_gt 0.1670
_refine_ls_wR_factor_ref 0.2048
_reflns_Friedel_coverage 0.000
_reflns_number_gt 5122
_reflns_number_total 7473
_reflns_threshold_expression 'I > 2\s(I)'
_cod_data_source_file ic5b02544_si_002.cif
_cod_data_source_block gilb186
_cod_database_code 4344623
_shelx_space_group_comment
;
The symmetry employed for this shelxl refinement is uniquely defined
by the following loop, which should always be used as a source of
symmetry information in preference to the above space-group names.
They are only intended as comments.
;
_shelx_estimated_absorpt_t_min 0.859
_shelx_estimated_absorpt_t_max 0.884
_shelxl_version_number 2013-4

loop_
_space_group_symop_operation_xyz
'x, y, z'
'-x, y+1/2, -z+1/2'
'-x, -y, -z'
'x, -y-1/2, z-1/2'

loop_
_atom_site_label
_atom_site_type_symbol
_atom_site_fract_x
_atom_site_fract_y
_atom_site_fract_z
_atom_site_U_iso_or_equiv
_atom_site_adp_type
_atom_site_occupancy
_atom_site_site_symmetry_order
_atom_site_calc_flag
_atom_site_refinement_flags_posn
_atom_site_refinement_flags_adp
Fe1 Fe 0.18362(3) 0.65808(5) 0.98613(4) 0.0265(2) Uani 1 1 d . .
Na1 Na 0.45799(10) 0.44957(15) 0.77654(11) 0.0393(5) Uani 1 1 d . .
P1 P 0.41996(8) 0.23508(11) 0.85613(9) 0.0432(4) Uani 1 1 d . .
O1 O 0.3054(2) 0.7946(3) 1.0029(3) 0.0594(12) Uani 1 1 d . .
O2 O 0.2057(2) 0.5520(3) 1.1344(2) 0.0532(10) Uani 1 1 d . .
O3 O 0.4652(3) 0.5589(3) 0.8879(2) 0.0646(12) Uani 1 1 d . .
O4 O 0.5828(2) 0.4838(4) 0.8052(3) 0.0665(12) Uani 1 1 d . .
O5 O 0.5373(2) 0.3828(3) 0.6730(3) 0.0639(12) Uani 1 1 d . .
O6 O 0.4151(2) 0.4863(3) 0.6480(2) 0.0567(11) Uani 1 1 d . .
O7 O 0.3453(2) 0.5457(3) 0.7818(3) 0.0509(10) Uani 1 1 d . .
N1 N 0.10611(19) 0.7545(3) 1.0075(2) 0.0261(8) Uani 1 1 d . .
N2 N 0.10456(19) 0.5980(3) 0.9355(2) 0.0252(8) Uani 1 1 d . .
N3 N 0.2325(2) 0.5561(3) 0.9239(2) 0.0288(9) Uani 1 1 d . .
F1 F 0.4827(2) 0.3148(3) 0.8679(3) 0.0872(14) Uani 1 1 d . .
F2 F 0.3833(2) 0.3064(3) 0.7886(2) 0.0724(11) Uani 1 1 d . .
F3 F 0.3554(3) 0.1605(3) 0.8422(3) 0.0920(14) Uani 1 1 d . .
F4 F 0.4560(3) 0.1683(3) 0.9215(2) 0.0839(13) Uani 1 1 d . .
F5 F 0.4654(3) 0.1843(4) 0.7902(3) 0.1026(16) Uani 1 1 d . .
F6 F 0.3741(3) 0.2897(4) 0.9211(3) 0.1034(16) Uani 1 1 d . .
C1 C -0.0283(3) 0.7855(4) 1.0044(3) 0.0402(12) Uani 1 1 d . .
H1A H -0.0149 0.8453 1.0332 0.060 Uiso 1 1 calc R U
H1B H -0.0609 0.7460 1.0367 0.060 Uiso 1 1 calc R U
H1C H -0.0530 0.8028 0.9544 0.060 Uiso 1 1 calc R U
C2 C 0.0387(2) 0.7278(3) 0.9875(3) 0.0279(10) Uani 1 1 d . .
C3 C 0.0354(2) 0.6360(4) 0.9463(3) 0.0294(10) Uani 1 1 d . .
C4 C -0.0250(3) 0.5846(4) 0.9165(3) 0.0322(11) Uani 1 1 d . .
H4A H -0.0726 0.6089 0.9246 0.039 Uiso 1 1 calc R U
C5 C -0.0150(3) 0.4978(4) 0.8752(3) 0.0365(12) Uani 1 1 d . .
H5A H -0.0560 0.4629 0.8549 0.044 Uiso 1 1 calc R U
C6 C 0.0547(3) 0.4614(4) 0.8634(3) 0.0346(11) Uani 1 1 d . .
H6A H 0.0613 0.4021 0.8349 0.042 Uiso 1 1 calc R U
C7 C 0.1144(3) 0.5125(3) 0.8936(3) 0.0295(10) Uani 1 1 d . .
C8 C 0.1906(3) 0.4900(4) 0.8881(3) 0.0336(11) Uani 1 1 d . .
C9 C 0.2165(3) 0.3980(4) 0.8479(3) 0.0473(14) Uani 1 1 d . .
H9A H 0.2697 0.3960 0.8499 0.071 Uiso 1 1 calc R U
H9B H 0.1995 0.3979 0.7925 0.071 Uiso 1 1 calc R U
H9C H 0.1972 0.3406 0.8751 0.071 Uiso 1 1 calc R U
C10 C 0.3125(3) 0.5444(4) 0.9238(3) 0.0370(12) Uani 1 1 d . .
H10A H 0.3247 0.4747 0.9151 0.044 Uiso 1 1 calc R U
H10B H 0.3330 0.5639 0.9762 0.044 Uiso 1 1 calc R U
C11 C 0.3478(3) 0.6082(4) 0.8578(5) 0.062(2) Uani 1 1 d . .
H11A H 0.3169 0.6676 0.8488 0.074 Uiso 1 1 calc R U
C12 C 0.4234(3) 0.6406(5) 0.8746(4) 0.0646(18) Uani 1 1 d . .
H12A H 0.4400 0.7065 0.8759 0.078 Uiso 1 1 calc R U
C13 C 0.5445(3) 0.5816(5) 0.9073(4) 0.0562(16) Uani 1 1 d . .
H13A H 0.5592 0.6421 0.8795 0.067 Uiso 1 1 calc R U
H13B H 0.5510 0.5924 0.9650 0.067 Uiso 1 1 calc R U
C14 C 0.5887(4) 0.5015(6) 0.8829(5) 0.076(2) Uani 1 1 d . .
H14A H 0.6401 0.5161 0.8967 0.091 Uiso 1 1 calc R U
H14B H 0.5746 0.4420 0.9123 0.091 Uiso 1 1 calc R U
C15 C 0.6268(3) 0.4076(5) 0.7708(5) 0.0653(19) Uani 1 1 d . .
H15A H 0.6163 0.3440 0.7965 0.078 Uiso 1 1 calc R U
H15B H 0.6789 0.4226 0.7795 0.078 Uiso 1 1 calc R U
C16 C 0.6102(4) 0.4015(5) 0.6867(5) 0.075(2) Uani 1 1 d . .
H16A H 0.6235 0.4640 0.6609 0.090 Uiso 1 1 calc R U
H16B H 0.6395 0.3487 0.6629 0.090 Uiso 1 1 calc R U
C17 C 0.5106(4) 0.4071(5) 0.5943(4) 0.0661(19) Uani 1 1 d . .
H17A H 0.5317 0.4704 0.5776 0.079 Uiso 1 1 calc R U
H17B H 0.5261 0.3562 0.5565 0.079 Uiso 1 1 calc R U
C18 C 0.4325(4) 0.4141(6) 0.5926(4) 0.071(2) Uani 1 1 d . .
H18A H 0.4144 0.4327 0.5391 0.086 Uiso 1 1 calc R U
H18B H 0.4105 0.3506 0.6072 0.086 Uiso 1 1 calc R U
C19 C 0.3399(4) 0.5177(6) 0.6465(4) 0.073(2) Uani 1 1 d . .
H19A H 0.3076 0.4609 0.6550 0.088 Uiso 1 1 calc R U
H19B H 0.3272 0.5473 0.5945 0.088 Uiso 1 1 calc R U
C20 C 0.3309(4) 0.5902(6) 0.7101(5) 0.077(2) Uani 1 1 d . .
H20A H 0.3647 0.6457 0.7026 0.092 Uiso 1 1 calc R U
H20B H 0.2807 0.6160 0.7087 0.092 Uiso 1 1 calc R U
C21 C 0.1179(2) 0.8477(3) 1.0470(3) 0.0267(10) Uani 1 1 d . .
C22 C 0.1367(2) 0.9312(4) 1.0019(3) 0.0308(11) Uani 1 1 d . .
C23 C 0.1497(3) 1.0190(4) 1.0417(3) 0.0339(11) Uani 1 1 d . .
H23A H 0.1638 1.0749 1.0123 0.041 Uiso 1 1 calc R U
C24 C 0.1429(3) 1.0272(4) 1.1228(3) 0.0383(12) Uani 1 1 d . .
H24A H 0.1510 1.0883 1.1484 0.046 Uiso 1 1 calc R U
C25 C 0.1241(3) 0.9454(4) 1.1661(3) 0.0358(12) Uani 1 1 d . .
H25A H 0.1196 0.9514 1.2218 0.043 Uiso 1 1 calc R U
C26 C 0.1114(2) 0.8541(4) 1.1306(3) 0.0302(10) Uani 1 1 d . .
C27 C 0.1422(3) 0.9260(4) 0.9118(3) 0.0375(12) Uani 1 1 d . .
H27A H 0.1455 0.8553 0.8967 0.045 Uiso 1 1 calc R U
C28 C 0.2103(4) 0.9779(6) 0.8814(4) 0.0660(19) Uani 1 1 d . .
H28A H 0.2536 0.9504 0.9077 0.099 Uiso 1 1 calc R U
H28B H 0.2073 1.0481 0.8930 0.099 Uiso 1 1 calc R U
H28C H 0.2134 0.9683 0.8240 0.099 Uiso 1 1 calc R U
C29 C 0.0738(3) 0.9683(5) 0.8715(3) 0.0535(16) Uani 1 1 d . .
H29A H 0.0308 0.9343 0.8910 0.080 Uiso 1 1 calc R U
H29B H 0.0766 0.9595 0.8141 0.080 Uiso 1 1 calc R U
H29C H 0.0702 1.0383 0.8837 0.080 Uiso 1 1 calc R U
C30 C 0.0931(3) 0.7663(4) 1.1814(3) 0.0350(11) Uani 1 1 d . .
H30A H 0.0862 0.7084 1.1457 0.042 Uiso 1 1 calc R U
C31 C 0.1563(3) 0.7437(4) 1.2394(3) 0.0509(15) Uani 1 1 d . .
H31A H 0.2009 0.7339 1.2097 0.076 Uiso 1 1 calc R U
H31B H 0.1453 0.6842 1.2693 0.076 Uiso 1 1 calc R U
H31C H 0.1630 0.7987 1.2761 0.076 Uiso 1 1 calc R U
C32 C 0.0225(3) 0.7813(5) 1.2271(3) 0.0549(16) Uani 1 1 d . .
H32A H -0.0175 0.7956 1.1897 0.082 Uiso 1 1 calc R U
H32B H 0.0287 0.8363 1.2640 0.082 Uiso 1 1 calc R U
H32C H 0.0114 0.7217 1.2568 0.082 Uiso 1 1 calc R U
C33 C 0.2580(3) 0.7422(4) 0.9954(3) 0.0390(12) Uani 1 1 d . .
C34 C 0.1973(2) 0.5963(4) 1.0791(3) 0.0346(12) Uani 1 1 d . .
C1S C 0.7486(4) 0.8157(6) 0.3153(4) 0.074(2) Uani 1 1 d D .
H1SA H 0.7193 0.7673 0.2849 0.089 Uiso 1 1 calc R U
H1SB H 0.7284 0.8815 0.3038 0.089 Uiso 1 1 calc R U
Cl1S Cl 0.74050(14) 0.79141(19) 0.41660(14) 0.1038(8) Uani 1 1 d D .
Cl2S Cl 0.83791(10) 0.81117(14) 0.28338(12) 0.0747(5) Uani 1 1 d D .

loop_
_atom_site_aniso_label
_atom_site_aniso_U_11
_atom_site_aniso_U_22
_atom_site_aniso_U_33
_atom_site_aniso_U_23
_atom_site_aniso_U_13
_atom_site_aniso_U_12
Fe1 0.0252(3) 0.0291(4) 0.0251(3) -0.0037(3) 0.0030(2) 0.0022(3)
Na1 0.0356(11) 0.0434(12) 0.0390(11) 0.0003(9) 0.0012(9) 0.0066(9)
P1 0.0553(9) 0.0338(8) 0.0406(8) 0.0033(6) 0.0015(7) 0.0028(6)
O1 0.037(2) 0.052(3) 0.089(3) -0.022(2) 0.010(2) -0.012(2)
O2 0.045(2) 0.065(3) 0.049(2) 0.015(2) 0.0001(19) 0.008(2)
O3 0.096(4) 0.049(3) 0.049(2) -0.001(2) -0.004(2) 0.004(2)
O4 0.066(3) 0.071(3) 0.062(3) 0.009(2) -0.006(2) -0.013(2)
O5 0.053(3) 0.052(3) 0.088(3) -0.003(2) 0.020(2) 0.009(2)
O6 0.085(3) 0.050(3) 0.036(2) -0.0011(18) 0.009(2) -0.001(2)
O7 0.041(2) 0.037(2) 0.075(3) 0.002(2) 0.006(2) 0.0031(17)
N1 0.0248(19) 0.031(2) 0.0223(19) -0.0017(16) 0.0034(15) 0.0009(16)
N2 0.027(2) 0.026(2) 0.0216(18) -0.0017(16) 0.0007(15) -0.0009(16)
N3 0.029(2) 0.030(2) 0.029(2) -0.0002(17) 0.0078(16) -0.0014(17)
F1 0.082(3) 0.078(3) 0.100(3) 0.033(2) -0.042(2) -0.030(2)
F2 0.076(3) 0.063(2) 0.077(3) 0.024(2) -0.028(2) -0.014(2)
F3 0.100(3) 0.070(3) 0.105(3) 0.024(2) -0.017(3) -0.036(2)
F4 0.105(3) 0.078(3) 0.068(3) 0.034(2) -0.008(2) 0.009(2)
F5 0.126(4) 0.114(4) 0.068(3) -0.011(3) 0.031(3) 0.033(3)
F6 0.117(4) 0.115(4) 0.079(3) -0.024(3) 0.021(3) 0.037(3)
C1 0.029(3) 0.048(3) 0.043(3) -0.005(3) 0.001(2) 0.006(2)
C2 0.028(2) 0.031(3) 0.024(2) 0.001(2) 0.0027(19) 0.003(2)
C3 0.028(2) 0.040(3) 0.021(2) 0.004(2) 0.0032(18) 0.003(2)
C4 0.028(2) 0.042(3) 0.026(2) 0.003(2) -0.0009(19) -0.007(2)
C5 0.040(3) 0.042(3) 0.028(2) 0.002(2) -0.001(2) -0.015(2)
C6 0.043(3) 0.032(3) 0.029(2) -0.003(2) 0.005(2) -0.010(2)
C7 0.037(3) 0.026(3) 0.026(2) 0.002(2) 0.004(2) -0.001(2)
C8 0.042(3) 0.028(3) 0.032(3) -0.002(2) 0.005(2) -0.002(2)
C9 0.048(3) 0.037(3) 0.057(4) -0.018(3) 0.013(3) 0.000(3)
C10 0.033(3) 0.044(3) 0.034(3) -0.005(2) 0.000(2) 0.011(2)
C11 0.032(3) 0.026(3) 0.129(6) -0.022(3) 0.036(3) 0.000(2)
C12 0.053(4) 0.059(4) 0.083(5) -0.013(4) 0.015(3) -0.003(3)
C13 0.046(3) 0.072(4) 0.050(3) -0.015(3) 0.002(3) -0.023(3)
C14 0.067(5) 0.082(5) 0.081(5) -0.020(4) 0.022(4) -0.027(4)
C15 0.037(3) 0.059(4) 0.100(6) -0.017(4) -0.005(3) 0.018(3)
C16 0.065(5) 0.054(4) 0.107(6) -0.004(4) 0.022(4) 0.006(3)
C17 0.099(6) 0.049(4) 0.050(4) -0.002(3) 0.013(4) 0.015(4)
C18 0.098(6) 0.071(5) 0.046(4) -0.007(3) 0.010(4) -0.003(4)
C19 0.050(4) 0.113(6) 0.055(4) 0.029(4) -0.015(3) 0.002(4)
C20 0.058(4) 0.069(5) 0.104(6) 0.009(5) 0.005(4) 0.020(4)
C21 0.019(2) 0.028(3) 0.032(2) -0.004(2) 0.0028(18) 0.0064(18)
C22 0.029(2) 0.033(3) 0.030(2) -0.003(2) 0.001(2) 0.006(2)
C23 0.037(3) 0.025(3) 0.039(3) 0.003(2) 0.003(2) 0.002(2)
C24 0.046(3) 0.026(3) 0.043(3) -0.009(2) -0.005(2) 0.000(2)
C25 0.041(3) 0.038(3) 0.029(2) -0.007(2) 0.001(2) 0.002(2)
C26 0.028(2) 0.035(3) 0.028(2) -0.005(2) 0.0032(19) 0.002(2)
C27 0.047(3) 0.032(3) 0.034(3) 0.002(2) 0.006(2) 0.007(2)
C28 0.061(4) 0.089(5) 0.049(4) 0.007(4) 0.021(3) -0.009(4)
C29 0.063(4) 0.062(4) 0.036(3) -0.004(3) -0.002(3) 0.020(3)
C30 0.043(3) 0.034(3) 0.028(3) -0.006(2) 0.004(2) -0.004(2)
C31 0.071(4) 0.047(4) 0.035(3) 0.008(3) -0.006(3) -0.011(3)
C32 0.061(4) 0.059(4) 0.045(3) -0.010(3) 0.024(3) -0.013(3)
C33 0.037(3) 0.041(3) 0.040(3) -0.014(2) 0.008(2) 0.009(3)
C34 0.021(2) 0.044(3) 0.039(3) -0.004(3) 0.003(2) 0.005(2)
C1S 0.064(4) 0.078(5) 0.080(5) -0.007(4) -0.009(4) 0.000(4)
Cl1S 0.1127(18) 0.1080(18) 0.0913(16) 0.0187(14) 0.0210(13) 0.0114(15)
Cl2S 0.0695(11) 0.0739(12) 0.0806(12) -0.0203(10) 0.0025(9) -0.0102(9)

loop_
_atom_type_symbol
_atom_type_description
_atom_type_scat_dispersion_real
_atom_type_scat_dispersion_imag
_atom_type_scat_source
C C 0.0033 0.0016 'International Tables Vol C Tables 4.2.6.8 and 6.1.1.4'
H H 0.0000 0.0000 'International Tables Vol C Tables 4.2.6.8 and 6.1.1.4'
N N 0.0061 0.0033 'International Tables Vol C Tables 4.2.6.8 and 6.1.1.4'
O O 0.0106 0.0060 'International Tables Vol C Tables 4.2.6.8 and 6.1.1.4'
F F 0.0171 0.0103 'International Tables Vol C Tables 4.2.6.8 and 6.1.1.4'
Na Na 0.0362 0.0249 'International Tables Vol C Tables 4.2.6.8 and 6.1.1.4'
P P 0.1023 0.0942 'International Tables Vol C Tables 4.2.6.8 and 6.1.1.4'
Fe Fe 0.3463 0.8444 'International Tables Vol C Tables 4.2.6.8 and 6.1.1.4'
Cl Cl 0.1484 0.1585 'International Tables Vol C Tables 4.2.6.8 and 6.1.1.4'

loop_
_geom_angle_atom_site_label_1
_geom_angle_atom_site_label_2
_geom_angle_atom_site_label_3
_geom_angle
C33 Fe1 C34 97.5(2)
C33 Fe1 N2 155.7(2)
C34 Fe1 N2 106.8(2)
C33 Fe1 N3 98.18(19)
C34 Fe1 N3 94.38(19)
N2 Fe1 N3 78.81(16)
C33 Fe1 N1 96.36(19)
C34 Fe1 N1 104.02(18)
N2 Fe1 N1 79.45(16)
N3 Fe1 N1 154.79(16)
O6 Na1 O4 116.76(17)
O6 Na1 F2 94.01(15)
O4 Na1 F2 133.90(17)
O6 Na1 O3 127.04(17)
O4 Na1 O3 71.48(18)
F2 Na1 O3 117.49(17)
O6 Na1 F1 143.20(17)
O4 Na1 F1 81.54(16)
F2 Na1 F1 55.36(13)
O3 Na1 F1 88.14(16)
O6 Na1 O7 69.56(16)
O4 Na1 O7 134.35(18)
F2 Na1 O7 86.88(15)
O3 Na1 O7 70.93(16)
F1 Na1 O7 121.79(17)
O6 Na1 O5 67.54(16)
O4 Na1 O5 68.62(17)
F2 Na1 O5 96.18(16)
O3 Na1 O5 139.30(19)
F1 Na1 O5 93.66(18)
O7 Na1 O5 137.10(17)
O6 Na1 C14 137.7(2)
O4 Na1 C14 24.70(16)
F2 Na1 C14 125.78(19)
O3 Na1 C14 50.66(19)
F1 Na1 C14 70.68(19)
O7 Na1 C14 120.69(19)
O5 Na1 C14 91.81(19)
O6 Na1 P1 119.69(13)
O4 Na1 P1 107.60(13)
F2 Na1 P1 28.02(9)
O3 Na1 P1 103.96(12)
F1 Na1 P1 27.34(9)
O7 Na1 P1 105.81(11)
O5 Na1 P1 95.39(12)
C14 Na1 P1 97.91(17)
F5 P1 F4 91.0(3)
F5 P1 F3 91.2(3)
F4 P1 F3 92.1(2)
F5 P1 F6 178.1(3)
F4 P1 F6 90.6(3)
F3 P1 F6 89.8(3)
F5 P1 F1 89.7(3)
F4 P1 F1 90.8(2)
F3 P1 F1 177.0(2)
F6 P1 F1 89.3(3)
F5 P1 F2 89.3(3)
F4 P1 F2 178.9(3)
F3 P1 F2 88.9(2)
F6 P1 F2 89.1(3)
F1 P1 F2 88.2(2)
F5 P1 Na1 89.0(2)
F4 P1 Na1 135.36(19)
F3 P1 Na1 132.55(18)
F6 P1 Na1 89.2(2)
F1 P1 Na1 44.55(15)
F2 P1 Na1 43.62(14)
C12 O3 C13 113.8(5)
C12 O3 Na1 110.8(4)
C13 O3 Na1 109.4(3)
C14 O4 C15 119.3(6)
C14 O4 Na1 107.0(4)
C15 O4 Na1 108.8(4)
C16 O5 C17 114.9(6)
C16 O5 Na1 113.5(4)
C17 O5 Na1 111.8(4)
C18 O6 C19 115.4(6)
C18 O6 Na1 112.9(4)
C19 O6 Na1 112.5(3)
C20 O7 C11 119.3(5)
C20 O7 Na1 110.6(4)
C11 O7 Na1 108.3(3)
C2 N1 C21 119.1(4)
C2 N1 Fe1 116.4(3)
C21 N1 Fe1 124.4(3)
C7 N2 C3 120.9(4)
C7 N2 Fe1 119.9(3)
C3 N2 Fe1 119.0(3)
C8 N3 C10 119.7(4)
C8 N3 Fe1 117.1(3)
C10 N3 Fe1 122.8(3)
P1 F1 Na1 108.1(2)
P1 F2 Na1 108.36(19)
C2 C1 H1A 109.5
C2 C1 H1B 109.5
H1A C1 H1B 109.5
C2 C1 H1C 109.5
H1A C1 H1C 109.5
H1B C1 H1C 109.5
N1 C2 C3 113.1(4)
N1 C2 C1 125.2(4)
C3 C2 C1 121.7(4)
N2 C3 C4 119.3(4)
N2 C3 C2 111.1(4)
C4 C3 C2 129.6(4)
C5 C4 C3 119.7(5)
C5 C4 H4A 120.2
C3 C4 H4A 120.2
C4 C5 C6 120.5(5)
C4 C5 H5A 119.7
C6 C5 H5A 119.7
C7 C6 C5 119.5(5)
C7 C6 H6A 120.2
C5 C6 H6A 120.2
N2 C7 C6 120.1(4)
N2 C7 C8 110.6(4)
C6 C7 C8 129.3(4)
N3 C8 C7 112.6(4)
N3 C8 C9 125.8(5)
C7 C8 C9 121.5(4)
C8 C9 H9A 109.5
C8 C9 H9B 109.5
H9A C9 H9B 109.5
C8 C9 H9C 109.5
H9A C9 H9C 109.5
H9B C9 H9C 109.5
N3 C10 C11 111.6(4)
N3 C10 H10A 109.3
C11 C10 H10A 109.3
N3 C10 H10B 109.3
C11 C10 H10B 109.3
H10A C10 H10B 108.0
C12 C11 O7 109.7(4)
C12 C11 C10 115.5(6)
O7 C11 C10 106.2(4)
C12 C11 H11A 108.4
O7 C11 H11A 108.4
C10 C11 H11A 108.4
O3 C12 C11 108.1(6)
O3 C12 H12A 126.0
C11 C12 H12A 126.0
C14 C13 O3 109.4(5)
C14 C13 H13A 109.8
O3 C13 H13A 109.8
C14 C13 H13B 109.8
O3 C13 H13B 109.8
H13A C13 H13B 108.2
O4 C14 C13 112.7(7)
O4 C14 Na1 48.3(3)
C13 C14 Na1 84.3(4)
O4 C14 H14A 109.0
C13 C14 H14A 109.0
Na1 C14 H14A 157.3
O4 C14 H14B 109.0
C13 C14 H14B 109.0
Na1 C14 H14B 83.8
H14A C14 H14B 107.8
O4 C15 C16 109.0(5)
O4 C15 H15A 109.9
C16 C15 H15A 109.9
O4 C15 H15B 109.9
C16 C15 H15B 109.9
H15A C15 H15B 108.3
O5 C16 C15 111.0(6)
O5 C16 H16A 109.4
C15 C16 H16A 109.4
O5 C16 H16B 109.4
C15 C16 H16B 109.4
H16A C16 H16B 108.0
C18 C17 O5 110.6(6)
C18 C17 H17A 109.5
O5 C17 H17A 109.5
C18 C17 H17B 109.5
O5 C17 H17B 109.5
H17A C17 H17B 108.1
O6 C18 C17 106.0(6)
O6 C18 H18A 110.5
C17 C18 H18A 110.5
O6 C18 H18B 110.5
C17 C18 H18B 110.5
H18A C18 H18B 108.7
O6 C19 C20 107.9(5)
O6 C19 H19A 110.1
C20 C19 H19A 110.1
O6 C19 H19B 110.1
C20 C19 H19B 110.1
H19A C19 H19B 108.4
O7 C20 C19 108.7(6)
O7 C20 H20A 109.9
C19 C20 H20A 109.9
O7 C20 H20B 109.9
C19 C20 H20B 109.9
H20A C20 H20B 108.3
C22 C21 C26 120.7(4)
C22 C21 N1 119.5(4)
C26 C21 N1 119.7(4)
C23 C22 C21 118.2(4)
C23 C22 C27 120.4(4)
C21 C22 C27 121.3(4)
C24 C23 C22 122.0(5)
C24 C23 H23A 119.0
C22 C23 H23A 119.0
C23 C24 C25 119.2(5)
C23 C24 H24A 120.4
C25 C24 H24A 120.4
C24 C25 C26 122.3(4)
C24 C25 H25A 118.9
C26 C25 H25A 118.9
C25 C26 C21 117.6(4)
C25 C26 C30 119.9(4)
C21 C26 C30 122.5(4)
C22 C27 C29 110.7(4)
C22 C27 C28 112.4(5)
C29 C27 C28 110.3(5)
C22 C27 H27A 107.7
C29 C27 H27A 107.7
C28 C27 H27A 107.7
C27 C28 H28A 109.5
C27 C28 H28B 109.5
H28A C28 H28B 109.5
C27 C28 H28C 109.5
H28A C28 H28C 109.5
H28B C28 H28C 109.5
C27 C29 H29A 109.5
C27 C29 H29B 109.5
H29A C29 H29B 109.5
C27 C29 H29C 109.5
H29A C29 H29C 109.5
H29B C29 H29C 109.5
C26 C30 C31 110.2(4)
C26 C30 C32 112.2(4)
C31 C30 C32 110.1(4)
C26 C30 H30A 108.1
C31 C30 H30A 108.1
C32 C30 H30A 108.1
C30 C31 H31A 109.5
C30 C31 H31B 109.5
H31A C31 H31B 109.5
C30 C31 H31C 109.5
H31A C31 H31C 109.5
H31B C31 H31C 109.5
C30 C32 H32A 109.5
C30 C32 H32B 109.5
H32A C32 H32B 109.5
C30 C32 H32C 109.5
H32A C32 H32C 109.5
H32B C32 H32C 109.5
O1 C33 Fe1 178.6(5)
O2 C34 Fe1 175.4(5)
Cl2S C1S Cl1S 113.3(4)
Cl2S C1S H1SA 108.9
Cl1S C1S H1SA 108.9
Cl2S C1S H1SB 108.9
Cl1S C1S H1SB 108.9
H1SA C1S H1SB 107.7

loop_
_geom_bond_atom_site_label_1
_geom_bond_atom_site_label_2
_geom_bond_distance
Fe1 C33 1.792(6)
Fe1 C34 1.795(6)
Fe1 N2 1.863(4)
Fe1 N3 1.972(4)
Fe1 N1 1.980(4)
Na1 O6 2.349(4)
Na1 O4 2.386(5)
Na1 F2 2.401(4)
Na1 O3 2.403(5)
Na1 F1 2.438(4)
Na1 O7 2.458(4)
Na1 O5 2.474(5)
Na1 C14 3.057(8)
Na1 P1 3.303(3)
P1 F5 1.568(4)
P1 F4 1.569(4)
P1 F3 1.580(4)
P1 F6 1.585(4)
P1 F1 1.596(4)
P1 F2 1.635(4)
O1 C33 1.134(6)
O2 C34 1.121(6)
O3 C12 1.370(8)
O3 C13 1.522(7)
O4 C14 1.336(8)
O4 C15 1.446(7)
O5 C16 1.382(8)
O5 C17 1.446(8)
O6 C18 1.401(8)
O6 C19 1.448(8)
O7 C20 1.375(8)
O7 C11 1.541(8)
N1 C2 1.331(6)
N1 C21 1.452(6)
N2 C7 1.379(6)
N2 C3 1.391(6)
N3 C8 1.326(6)
N3 C10 1.482(6)
C1 C2 1.495(6)
C1 H1A 0.9800
C1 H1B 0.9800
C1 H1C 0.9800
C2 C3 1.434(7)
C3 C4 1.400(7)
C4 C5 1.390(7)
C4 H4A 0.9500
C5 C6 1.394(7)
C5 H5A 0.9500
C6 C7 1.391(7)
C6 H6A 0.9500
C7 C8 1.441(7)
C8 C9 1.509(7)
C9 H9A 0.9800
C9 H9B 0.9800
C9 H9C 0.9800
C10 C11 1.566(8)
C10 H10A 0.9900
C10 H10B 0.9900
C11 C12 1.482(9)
C11 H11A 1.0000
C12 H12A 0.9500
C13 C14 1.430(10)
C13 H13A 0.9900
C13 H13B 0.9900
C14 H14A 0.9900
C14 H14B 0.9900
C15 C16 1.450(10)
C15 H15A 0.9900
C15 H15B 0.9900
C16 H16A 0.9900
C16 H16B 0.9900
C17 C18 1.442(10)
C17 H17A 0.9900
C17 H17B 0.9900
C18 H18A 0.9900
C18 H18B 0.9900
C19 C20 1.472(10)
C19 H19A 0.9900
C19 H19B 0.9900
C20 H20A 0.9900
C20 H20B 0.9900
C21 C22 1.418(7)
C21 C26 1.421(6)
C22 C23 1.394(7)
C22 C27 1.528(7)
C23 C24 1.382(7)
C23 H23A 0.9500
C24 C25 1.382(7)
C24 H24A 0.9500
C25 C26 1.401(7)
C25 H25A 0.9500
C26 C30 1.516(7)
C27 C29 1.532(7)
C27 C28 1.539(8)
C27 H27A 1.0000
C28 H28A 0.9800
C28 H28B 0.9800
C28 H28C 0.9800
C29 H29A 0.9800
C29 H29B 0.9800
C29 H29C 0.9800
C30 C31 1.537(7)
C30 C32 1.539(7)
C30 H30A 1.0000
C31 H31A 0.9800
C31 H31B 0.9800
C31 H31C 0.9800
C32 H32A 0.9800
C32 H32B 0.9800
C32 H32C 0.9800
C1S Cl2S 1.742(7)
C1S Cl1S 1.751(7)
C1S H1SA 0.9900
C1S H1SB 0.9900

loop_
_geom_hbond_atom_site_label_D
_geom_hbond_atom_site_label_H
_geom_hbond_atom_site_label_A
_geom_hbond_distance_DH
_geom_hbond_distance_HA
_geom_hbond_distance_DA
_geom_hbond_angle_DHA
_geom_hbond_site_symmetry_A
C12 H12A O5 0.95 2.58 3.483(8) 158.4 2_656
C14 H14B F1 0.99 2.53 3.219(8) 126.6 .
C15 H15B O2 0.99 2.57 3.490(8) 154.0 3_667
C17 H17B F4 0.99 2.62 3.235(8) 120.5 4_565
C18 H18A F4 0.99 2.55 3.138(8) 118.1 4_565
C1S H1SA F2 0.99 2.46 3.404(8) 160.4 3_666

loop_
_geom_torsion_atom_site_label_1
_geom_torsion_atom_site_label_2
_geom_torsion_atom_site_label_3
_geom_torsion_atom_site_label_4
_geom_torsion
C33 Fe1 N2 C7 93.9(5)
C34 Fe1 N2 C7 -82.4(4)
N3 Fe1 N2 C7 8.8(3)
N1 Fe1 N2 C7 176.0(3)
C33 Fe1 N2 C3 -91.3(5)
C34 Fe1 N2 C3 92.3(4)
N3 Fe1 N2 C3 -176.4(3)
N1 Fe1 N2 C3 -9.3(3)
F5 P1 F1 Na1 88.9(3)
F4 P1 F1 Na1 179.9(3)
F6 P1 F1 Na1 -89.5(3)
F2 P1 F1 Na1 -0.4(3)
F5 P1 F2 Na1 -89.3(3)
F3 P1 F2 Na1 179.6(3)
F6 P1 F2 Na1 89.7(3)
F1 P1 F2 Na1 0.4(3)
C21 N1 C2 C3 177.8(4)
Fe1 N1 C2 C3 -5.8(5)
C21 N1 C2 C1 -1.7(7)
Fe1 N1 C2 C1 174.7(4)
C7 N2 C3 C4 2.4(6)
Fe1 N2 C3 C4 -172.3(3)
C7 N2 C3 C2 -176.6(4)
Fe1 N2 C3 C2 8.7(5)
N1 C2 C3 N2 -1.4(5)
C1 C2 C3 N2 178.1(4)
N1 C2 C3 C4 179.7(4)
C1 C2 C3 C4 -0.7(7)
N2 C3 C4 C5 -1.5(7)
C2 C3 C4 C5 177.3(4)
C3 C4 C5 C6 0.2(7)
C4 C5 C6 C7 0.3(7)
C3 N2 C7 C6 -2.0(6)
Fe1 N2 C7 C6 172.7(3)
C3 N2 C7 C8 177.9(4)
Fe1 N2 C7 C8 -7.4(5)
C5 C6 C7 N2 0.6(7)
C5 C6 C7 C8 -179.3(5)
C10 N3 C8 C7 -179.8(4)
Fe1 N3 C8 C7 7.3(5)
C10 N3 C8 C9 2.4(7)
Fe1 N3 C8 C9 -170.5(4)
N2 C7 C8 N3 -0.3(6)
C6 C7 C8 N3 179.6(5)
N2 C7 C8 C9 177.6(4)
C6 C7 C8 C9 -2.5(8)
C8 N3 C10 C11 98.4(5)
Fe1 N3 C10 C11 -89.2(4)
C20 O7 C11 C12 -92.4(7)
Na1 O7 C11 C12 35.3(6)
C20 O7 C11 C10 142.1(5)
Na1 O7 C11 C10 -90.2(4)
N3 C10 C11 C12 151.7(5)
N3 C10 C11 O7 -86.4(5)
C13 O3 C12 C11 -179.1(5)
Na1 O3 C12 C11 57.1(6)
O7 C11 C12 O3 -62.7(7)
C10 C11 C12 O3 57.3(7)
C12 O3 C13 C14 -152.0(6)
Na1 O3 C13 C14 -27.5(6)
C15 O4 C14 C13 177.3(5)
Na1 O4 C14 C13 -58.7(6)
C15 O4 C14 Na1 -124.0(6)
O3 C13 C14 O4 60.0(7)
O3 C13 C14 Na1 20.1(4)
C14 O4 C15 C16 179.4(6)
Na1 O4 C15 C16 56.2(6)
C17 O5 C16 C15 160.4(6)
Na1 O5 C16 C15 30.0(7)
O4 C15 C16 O5 -58.1(8)
C16 O5 C17 C18 -162.4(6)
Na1 O5 C17 C18 -31.1(7)
C19 O6 C18 C17 169.7(5)
Na1 O6 C18 C17 -59.0(6)
O5 C17 C18 O6 58.5(7)
C18 O6 C19 C20 177.8(6)
Na1 O6 C19 C20 46.3(7)
C11 O7 C20 C19 173.5(5)
Na1 O7 C20 C19 46.9(6)
O6 C19 C20 O7 -62.8(7)
C2 N1 C21 C22 -96.1(5)
Fe1 N1 C21 C22 87.8(5)
C2 N1 C21 C26 84.8(5)
Fe1 N1 C21 C26 -91.3(4)
C26 C21 C22 C23 1.0(6)
N1 C21 C22 C23 -178.1(4)
C26 C21 C22 C27 -178.6(4)
N1 C21 C22 C27 2.3(6)
C21 C22 C23 C24 -1.8(7)
C27 C22 C23 C24 177.8(5)
C22 C23 C24 C25 1.5(8)
C23 C24 C25 C26 -0.2(8)
C24 C25 C26 C21 -0.6(7)
C24 C25 C26 C30 178.2(5)
C22 C21 C26 C25 0.2(6)
N1 C21 C26 C25 179.3(4)
C22 C21 C26 C30 -178.6(4)
N1 C21 C26 C30 0.5(6)
C23 C22 C27 C29 -78.7(6)
C21 C22 C27 C29 100.9(5)
C23 C22 C27 C28 45.1(7)
C21 C22 C27 C28 -135.3(5)
C25 C26 C30 C31 -61.9(6)
C21 C26 C30 C31 116.9(5)
C25 C26 C30 C32 61.1(6)
C21 C26 C30 C32 -120.1(5)
